data_4324694
loop_
_publ_author_name
'Vadapalli Chandrasekhar'
'Venkatasubbiah Krishnan'
'Ramachandran Azhakar'
'Tapas Senapati'
'Atanu Dey'
'R. Suriya Narayanan'

_publ_contact_author_address
;Head, Department of Chemistry
Indian Institute of Technology Kanpur
Kanpur 208016
Uttarpradesh
India
;
_publ_contact_author_email vc@iitk.ac.in
_publ_contact_author_fax '+91-512-259 7436'
_publ_contact_author_name 'Prof. V. Chandrasekhar'
_publ_contact_author_phone '+91-512-259 7259'
_publ_section_title
;
 Carbophosphazene-Supported Ligand Systems Containing Pyrazole/Guanidine
 Coordinating Groups
;
_journal_name_full 'Inorganic Chemistry'
_journal_page_first 2568
_journal_page_last 2579
_journal_paper_doi 10.1021/ic102415x
_journal_volume 50
_journal_year 2011
_chemical_formula_moiety 'C22 H38 Cl4 Cu N11 O P'
_chemical_formula_sum 'C22 H38 Cl4 Cu N11 O P'
_chemical_formula_weight 708.94
_chemical_name_systematic
;
 ?
;
_space_group_IT_number 2
_symmetry_cell_setting triclinic
_symmetry_space_group_name_Hall '-P 1'
_symmetry_space_group_name_H-M 'P -1'
_atom_sites_solution_hydrogens geom
_atom_sites_solution_primary direct
_atom_sites_solution_secondary difmap
_audit_creation_method SHELXL-97
_cell_angle_alpha 85.4340(10)
_cell_angle_beta 81.8010(10)
_cell_angle_gamma 78.7550(10)
_cell_formula_units_Z 2
_cell_length_a 11.5158(7)
_cell_length_b 11.8370(7)
_cell_length_c 12.1809(7)
_cell_measurement_temperature 100(2)
_cell_volume 1609.59(17)
_computing_structure_refinement 'SHELXL-97 (Sheldrick, 1997)'
_computing_structure_solution 'SHELXS-97 (Sheldrick, 1990)'
_diffrn_ambient_temperature 100(2)
_diffrn_measured_fraction_theta_full 0.884
_diffrn_measured_fraction_theta_max 0.884
_diffrn_measurement_device_type 'Bruker APEX CCD'
_diffrn_measurement_method '\w scans'
_diffrn_radiation_monochromator graphite
_diffrn_radiation_source 'fine-focus sealed tube'
_diffrn_radiation_type MoK\a
_diffrn_radiation_wavelength 0.71073
_diffrn_reflns_av_R_equivalents 0.0500
_diffrn_reflns_av_sigmaI/netI 0.0618
_diffrn_reflns_limit_h_max 15
_diffrn_reflns_limit_h_min -15
_diffrn_reflns_limit_k_max 7
_diffrn_reflns_limit_k_min -15
_diffrn_reflns_limit_l_max 15
_diffrn_reflns_limit_l_min -15
_diffrn_reflns_number 10126
_diffrn_reflns_theta_full 28.29
_diffrn_reflns_theta_max 28.29
_diffrn_reflns_theta_min 1.69
_exptl_absorpt_coefficient_mu 1.097
_exptl_absorpt_correction_T_max 0.989
_exptl_absorpt_correction_T_min 0.983
_exptl_absorpt_correction_type empirical
_exptl_absorpt_process_details SADABS
_exptl_crystal_colour 'pale green'
_exptl_crystal_density_diffrn 1.463
_exptl_crystal_description needle
_exptl_crystal_F_000 734
_exptl_crystal_size_max 0.35
_exptl_crystal_size_mid 0.15
_exptl_crystal_size_min 0.10
_refine_diff_density_max 0.897
_refine_diff_density_min -0.473
_refine_diff_density_rms 0.085
_refine_ls_extinction_method none
_refine_ls_goodness_of_fit_ref 0.970
_refine_ls_hydrogen_treatment mixed
_refine_ls_matrix_type full
_refine_ls_number_parameters 383
_refine_ls_number_reflns 7062
_refine_ls_number_restraints 0
_refine_ls_restrained_S_all 0.970
_refine_ls_R_factor_all 0.0474
_refine_ls_R_factor_gt 0.0380
_refine_ls_shift/su_max 0.000
_refine_ls_shift/su_mean 0.000
_refine_ls_structure_factor_coef Fsqd
_refine_ls_weighting_details 'calc w=1/[\s^2^(Fo^2^)+(0.0487P)^2^+0.0000P] where P=(Fo^2^+2Fc^2^)/3'
_refine_ls_weighting_scheme calc
_refine_ls_wR_factor_gt 0.0936
_refine_ls_wR_factor_ref 0.0966
_reflns_number_gt 5596
_reflns_number_total 7062
_reflns_threshold_expression >2sigma(I)
_cod_data_source_file ic102415x_si_002_06.cif
_cod_data_source_block compound-6
_cod_original_cell_volume 1609.59(16)
_cod_database_code 4324694

loop_
_symmetry_equiv_pos_as_xyz
'x, y, z'
'-x, -y, -z'

loop_
_atom_site_label
_atom_site_type_symbol
_atom_site_fract_x
_atom_site_fract_y
_atom_site_fract_z
_atom_site_U_iso_or_equiv
_atom_site_adp_type
_atom_site_occupancy
_atom_site_symmetry_multiplicity
_atom_site_calc_flag
_atom_site_refinement_flags
Cu1 Cu 0.30552(2) 0.19928(2) 0.12743(2) 0.01529(9) Uani 1 1 d .
Cl1 Cl 0.32202(5) 0.08027(5) -0.01968(5) 0.02306(14) Uani 1 1 d .
Cl2 Cl 0.12626(5) 0.30114(5) 0.46161(5) 0.02209(14) Uani 1 1 d .
P1 P 0.33739(5) 0.04199(5) 0.33980(4) 0.01455(13) Uani 1 1 d .
O1 O 0.38490(13) 0.13536(14) 0.27021(12) 0.0174(4) Uani 1 1 d .
N1 N 0.3055(2) 0.0663(2) 0.47328(17) 0.0168(4) Uani 1 1 d .
H1 H 0.272(2) 0.115(2) 0.482(2) 0.001(7) Uiso 1 1 d .
N2 N 0.40115(16) -0.11995(17) 0.53209(15) 0.0171(4) Uani 1 1 d .
N3 N 0.40757(17) -0.08600(17) 0.33267(15) 0.0174(4) Uani 1 1 d .
N4 N 0.29476(17) 0.00487(18) 0.65986(15) 0.0180(4) Uani 1 1 d .
H4 H 0.515(2) 0.154(2) -0.0374(19) 0.003(6) Uiso 1 1 d .
N5 N 0.51039(17) -0.25086(18) 0.41115(16) 0.0205(4) Uani 1 1 d .
N6 N 0.20059(16) 0.04924(16) 0.29489(14) 0.0140(4) Uani 1 1 d .
N7 N 0.17211(16) 0.12929(17) 0.20949(15) 0.0169(4) Uani 1 1 d .
N8 N 0.45445(17) 0.25500(17) 0.06712(15) 0.0165(4) Uani 1 1 d .
N9 N 0.53279(18) 0.20120(19) -0.01475(16) 0.0177(4) Uani 1 1 d .
N10 N 0.20260(17) 0.35994(17) 0.12551(15) 0.0178(4) Uani 1 1 d .
N11 N 0.13900(17) 0.41124(18) 0.21720(16) 0.0182(4) Uani 1 1 d .
H11 H 0.138(2) 0.378(3) 0.283(2) 0.032(8) Uiso 1 1 d .
C1 C 0.33598(19) -0.0186(2) 0.55336(18) 0.0159(5) Uani 1 1 d .
C2 C 0.4379(2) -0.1487(2) 0.42533(18) 0.0175(5) Uani 1 1 d .
C3 C 0.2352(2) 0.1203(2) 0.69227(19) 0.0230(5) Uani 1 1 d .
H3A H 0.2795 0.1775 0.6531 0.035 Uiso 1 1 calc R
H3B H 0.2325 0.1249 0.7726 0.035 Uiso 1 1 calc R
H3C H 0.1537 0.1359 0.6728 0.035 Uiso 1 1 calc R
C4 C 0.3194(2) -0.0874(2) 0.74721(18) 0.0212(5) Uani 1 1 d .
H4A H 0.3061 -0.1602 0.7227 0.032 Uiso 1 1 calc R
H4B H 0.2660 -0.0671 0.8157 0.032 Uiso 1 1 calc R
H4C H 0.4025 -0.0961 0.7611 0.032 Uiso 1 1 calc R
C5 C 0.5493(2) -0.2950(2) 0.3011(2) 0.0246(6) Uani 1 1 d .
H5A H 0.4897 -0.3360 0.2812 0.037 Uiso 1 1 calc R
H5B H 0.6260 -0.3482 0.3012 0.037 Uiso 1 1 calc R
H5C H 0.5583 -0.2307 0.2467 0.037 Uiso 1 1 calc R
C6 C 0.5457(2) -0.3286(2) 0.5056(2) 0.0265(6) Uani 1 1 d .
H6A H 0.6317 -0.3358 0.5076 0.040 Uiso 1 1 calc R
H6B H 0.5274 -0.4047 0.4976 0.040 Uiso 1 1 calc R
H6C H 0.5018 -0.2970 0.5748 0.040 Uiso 1 1 calc R
C7 C 0.1073(2) -0.0048(2) 0.33220(19) 0.0190(5) Uani 1 1 d .
C8 C 0.0184(2) 0.0406(2) 0.2699(2) 0.0240(6) Uani 1 1 d .
H8 H -0.0580 0.0200 0.2763 0.029 Uiso 1 1 calc R
C9 C 0.0615(2) 0.1240(2) 0.1942(2) 0.0228(5) Uani 1 1 d .
C10 C 0.1127(2) -0.0964(2) 0.4241(2) 0.0238(6) Uani 1 1 d .
H10A H 0.1832 -0.1565 0.4067 0.036 Uiso 1 1 calc R
H10B H 0.0406 -0.1302 0.4323 0.036 Uiso 1 1 calc R
H10C H 0.1180 -0.0624 0.4936 0.036 Uiso 1 1 calc R
C11 C 0.0004(2) 0.1988(3) 0.1060(2) 0.0355(7) Uani 1 1 d .
H11A H -0.0243 0.2779 0.1302 0.053 Uiso 1 1 calc R
H11B H -0.0700 0.1690 0.0935 0.053 Uiso 1 1 calc R
H11C H 0.0557 0.1983 0.0369 0.053 Uiso 1 1 calc R
C12 C 0.5079(2) 0.3352(2) 0.09982(18) 0.0183(5) Uani 1 1 d .
C13 C 0.6201(2) 0.3305(2) 0.03703(19) 0.0224(5) Uani 1 1 d .
H13 H 0.6762 0.3781 0.0428 0.027 Uiso 1 1 calc R
C14 C 0.6334(2) 0.2435(2) -0.03463(19) 0.0198(5) Uani 1 1 d .
C15 C 0.4491(2) 0.4131(2) 0.1902(2) 0.0255(6) Uani 1 1 d .
H15A H 0.3931 0.4772 0.1599 0.038 Uiso 1 1 calc R
H15B H 0.5099 0.4435 0.2214 0.038 Uiso 1 1 calc R
H15C H 0.4057 0.3698 0.2487 0.038 Uiso 1 1 calc R
C16 C 0.7348(2) 0.1962(2) -0.1206(2) 0.0281(6) Uani 1 1 d .
H16A H 0.7764 0.1215 -0.0929 0.042 Uiso 1 1 calc R
H16B H 0.7906 0.2500 -0.1358 0.042 Uiso 1 1 calc R
H16C H 0.7033 0.1864 -0.1891 0.042 Uiso 1 1 calc R
C17 C 0.1833(2) 0.4374(2) 0.04032(18) 0.0182(5) Uani 1 1 d .
C18 C 0.1074(2) 0.5368(2) 0.07904(19) 0.0202(5) Uani 1 1 d .
H18 H 0.0790 0.6044 0.0360 0.024 Uiso 1 1 calc R
C19 C 0.0815(2) 0.5176(2) 0.19284(19) 0.0197(5) Uani 1 1 d .
C20 C 0.2388(2) 0.4097(2) -0.07465(18) 0.0236(6) Uani 1 1 d .
H20A H 0.3237 0.4144 -0.0830 0.035 Uiso 1 1 calc R
H20B H 0.1988 0.4649 -0.1279 0.035 Uiso 1 1 calc R
H20C H 0.2306 0.3314 -0.0888 0.035 Uiso 1 1 calc R
C21 C 0.0062(2) 0.5912(2) 0.2798(2) 0.0280(6) Uani 1 1 d .
H21A H -0.0771 0.6062 0.2653 0.042 Uiso 1 1 calc R
H21B H 0.0342 0.6645 0.2781 0.042 Uiso 1 1 calc R
H21C H 0.0122 0.5514 0.3530 0.042 Uiso 1 1 calc R
C22 C 0.1801(2) 0.5778(2) 0.5243(2) 0.0270(6) Uani 1 1 d .
H22A H 0.1699 0.4963 0.5304 0.032 Uiso 1 1 calc R
H22B H 0.1010 0.6271 0.5186 0.032 Uiso 1 1 calc R
Cl3 Cl 0.27874(6) 0.60129(6) 0.40303(5) 0.02955(16) Uani 1 1 d .
Cl4 Cl 0.23477(7) 0.60952(8) 0.64521(6) 0.0436(2) Uani 1 1 d .

loop_
_atom_site_aniso_label
_atom_site_aniso_U_11
_atom_site_aniso_U_22
_atom_site_aniso_U_33
_atom_site_aniso_U_23
_atom_site_aniso_U_13
_atom_site_aniso_U_12
Cu1 0.01693(15) 0.01660(16) 0.01191(14) 0.00099(11) -0.00132(10) -0.00312(11)
Cl1 0.0283(3) 0.0258(3) 0.0172(3) -0.0068(2) -0.0006(2) -0.0097(3)
Cl2 0.0256(3) 0.0214(3) 0.0158(3) -0.0004(2) -0.0002(2) 0.0019(2)
P1 0.0148(3) 0.0189(3) 0.0093(3) -0.0002(2) -0.0016(2) -0.0017(2)
O1 0.0173(8) 0.0232(9) 0.0116(7) 0.0026(7) -0.0027(6) -0.0046(7)
N1 0.0219(11) 0.0130(12) 0.0131(10) -0.0019(9) -0.0016(8) 0.0021(10)
N2 0.0179(10) 0.0219(11) 0.0109(9) 0.0014(8) -0.0036(7) -0.0019(8)
N3 0.0202(10) 0.0208(11) 0.0095(9) 0.0009(8) -0.0030(7) 0.0003(8)
N4 0.0219(10) 0.0226(11) 0.0089(9) 0.0005(8) -0.0023(8) -0.0030(9)
N5 0.0210(11) 0.0209(11) 0.0172(10) 0.0012(9) -0.0029(8) 0.0013(9)
N6 0.0169(10) 0.0142(10) 0.0107(9) 0.0017(8) -0.0030(7) -0.0024(8)
N7 0.0190(10) 0.0199(11) 0.0114(9) 0.0034(8) -0.0033(7) -0.0034(8)
N8 0.0201(10) 0.0168(11) 0.0109(9) 0.0002(8) 0.0013(7) -0.0018(8)
N9 0.0225(11) 0.0162(11) 0.0146(10) -0.0035(9) 0.0001(8) -0.0049(9)
N10 0.0223(10) 0.0188(11) 0.0101(9) -0.0004(8) -0.0004(8) -0.0002(8)
N11 0.0197(10) 0.0223(12) 0.0108(9) -0.0007(9) 0.0008(8) -0.0013(9)
C1 0.0165(11) 0.0212(13) 0.0119(10) 0.0007(9) -0.0046(9) -0.0063(10)
C2 0.0145(11) 0.0215(13) 0.0169(11) 0.0000(10) -0.0032(9) -0.0035(10)
C3 0.0307(14) 0.0246(14) 0.0145(11) -0.0044(10) -0.0012(10) -0.0068(11)
C4 0.0232(13) 0.0273(14) 0.0114(11) 0.0041(10) -0.0025(9) -0.0024(11)
C5 0.0229(13) 0.0251(14) 0.0239(13) -0.0075(11) 0.0002(10) 0.0003(11)
C6 0.0270(14) 0.0226(14) 0.0263(13) 0.0045(11) -0.0065(11) 0.0039(11)
C7 0.0184(12) 0.0187(13) 0.0183(12) -0.0011(10) 0.0009(9) -0.0020(10)
C8 0.0172(12) 0.0325(15) 0.0235(13) 0.0051(11) -0.0036(10) -0.0098(11)
C9 0.0200(13) 0.0285(15) 0.0199(12) 0.0066(11) -0.0068(10) -0.0043(11)
C10 0.0188(12) 0.0246(14) 0.0262(13) 0.0075(11) -0.0006(10) -0.0045(10)
C11 0.0270(15) 0.0480(19) 0.0330(15) 0.0173(14) -0.0163(12) -0.0099(13)
C12 0.0248(13) 0.0184(13) 0.0130(11) 0.0013(9) -0.0048(9) -0.0060(10)
C13 0.0250(13) 0.0250(14) 0.0195(12) -0.0024(10) -0.0019(10) -0.0107(11)
C14 0.0212(12) 0.0215(13) 0.0161(11) 0.0030(10) -0.0005(9) -0.0053(10)
C15 0.0298(14) 0.0277(15) 0.0204(12) -0.0075(11) -0.0005(10) -0.0084(12)
C16 0.0266(14) 0.0328(16) 0.0245(13) -0.0067(12) 0.0060(11) -0.0095(12)
C17 0.0227(12) 0.0192(13) 0.0139(11) 0.0019(10) -0.0043(9) -0.0064(10)
C18 0.0236(13) 0.0164(13) 0.0198(12) 0.0022(10) -0.0050(10) -0.0011(10)
C19 0.0185(12) 0.0204(13) 0.0203(12) -0.0041(10) -0.0004(9) -0.0042(10)
C20 0.0338(14) 0.0239(14) 0.0115(11) 0.0026(10) -0.0023(10) -0.0034(11)
C21 0.0273(14) 0.0264(15) 0.0271(14) -0.0085(12) 0.0031(11) 0.0008(11)
C22 0.0238(13) 0.0290(15) 0.0266(13) -0.0002(11) 0.0010(10) -0.0047(11)
Cl3 0.0261(3) 0.0301(4) 0.0291(3) 0.0022(3) 0.0011(3) -0.0021(3)
Cl4 0.0475(5) 0.0553(5) 0.0300(4) -0.0058(4) -0.0061(3) -0.0125(4)

loop_
_atom_type_symbol
_atom_type_description
_atom_type_scat_dispersion_real
_atom_type_scat_dispersion_imag
_atom_type_scat_source
C C 0.0033 0.0016 'International Tables Vol C Tables 4.2.6.8 and 6.1.1.4'
H H 0.0000 0.0000 'International Tables Vol C Tables 4.2.6.8 and 6.1.1.4'
N N 0.0061 0.0033 'International Tables Vol C Tables 4.2.6.8 and 6.1.1.4'
P P 0.1023 0.0942 'International Tables Vol C Tables 4.2.6.8 and 6.1.1.4'
Cl Cl 0.1484 0.1585 'International Tables Vol C Tables 4.2.6.8 and 6.1.1.4'
Cu Cu 0.3201 1.2651 'International Tables Vol C Tables 4.2.6.8 and 6.1.1.4'
O O 0.0106 0.0060 'International Tables Vol C Tables 4.2.6.8 and 6.1.1.4'

loop_
_geom_angle_atom_site_label_1
_geom_angle_atom_site_label_2
_geom_angle_atom_site_label_3
_geom_angle
N8 Cu1 N7 169.78(7)
N8 Cu1 N10 93.86(8)
N7 Cu1 N10 92.36(8)
N8 Cu1 O1 88.34(7)
N7 Cu1 O1 81.56(7)
N10 Cu1 O1 119.15(7)
N8 Cu1 Cl1 92.53(6)
N7 Cu1 Cl1 91.22(6)
N10 Cu1 Cl1 120.85(6)
O1 Cu1 Cl1 119.78(5)
O1 P1 N3 119.71(10)
O1 P1 N1 114.53(11)
N3 P1 N1 106.21(11)
O1 P1 N6 102.20(9)
N3 P1 N6 108.35(10)
N1 P1 N6 104.65(10)
P1 O1 Cu1 118.10(9)
C1 N1 P1 121.45(19)
C1 N2 C2 120.07(19)
C2 N3 P1 120.61(16)
C1 N4 C3 122.21(19)
C1 N4 C4 118.5(2)
C3 N4 C4 119.14(18)
C2 N5 C5 121.3(2)
C2 N5 C6 121.9(2)
C5 N5 C6 116.6(2)
C7 N6 N7 110.53(17)
C7 N6 P1 132.31(16)
N7 N6 P1 117.01(14)
C9 N7 N6 106.17(18)
C9 N7 Cu1 136.31(16)
N6 N7 Cu1 116.47(13)
C12 N8 N9 105.60(19)
C12 N8 Cu1 132.23(16)
N9 N8 Cu1 121.70(16)
C14 N9 N8 112.4(2)
C17 N10 N11 105.61(19)
C17 N10 Cu1 129.97(16)
N11 N10 Cu1 124.41(15)
C19 N11 N10 112.05(19)
N2 C1 N4 118.7(2)
N2 C1 N1 124.0(2)
N4 C1 N1 117.3(2)
N5 C2 N3 116.9(2)
N5 C2 N2 116.1(2)
N3 C2 N2 126.9(2)
N6 C7 C8 106.7(2)
N6 C7 C10 122.4(2)
C8 C7 C10 130.8(2)
C7 C8 C9 107.0(2)
N7 C9 C8 109.6(2)
N7 C9 C11 121.3(2)
C8 C9 C11 129.1(2)
N8 C12 C13 109.2(2)
N8 C12 C15 121.8(2)
C13 C12 C15 129.0(2)
C14 C13 C12 106.7(2)
N9 C14 C13 106.1(2)
N9 C14 C16 122.2(2)
C13 C14 C16 131.7(2)
N10 C17 C18 109.6(2)
N10 C17 C20 120.5(2)
C18 C17 C20 129.9(2)
C19 C18 C17 106.4(2)
N11 C19 C18 106.3(2)
N11 C19 C21 122.0(2)
C18 C19 C21 131.7(2)
Cl3 C22 Cl4 111.36(14)

loop_
_geom_bond_atom_site_label_1
_geom_bond_atom_site_label_2
_geom_bond_distance
Cu1 N8 1.9801(19)
Cu1 N7 1.9931(18)
Cu1 N10 2.036(2)
Cu1 O1 2.0993(15)
Cu1 Cl1 2.3307(6)
P1 O1 1.4813(16)
P1 N3 1.575(2)
P1 N1 1.650(2)
P1 N6 1.7245(18)
N1 C1 1.374(3)
N2 C1 1.309(3)
N2 C2 1.358(3)
N3 C2 1.351(3)
N4 C1 1.347(3)
N4 C3 1.461(3)
N4 C4 1.479(3)
N5 C2 1.337(3)
N5 C5 1.456(3)
N5 C6 1.468(3)
N6 C7 1.361(3)
N6 N7 1.381(2)
N7 C9 1.327(3)
N8 C12 1.340(3)
N8 N9 1.354(3)
N9 C14 1.334(3)
N10 C17 1.343(3)
N10 N11 1.362(3)
N11 C19 1.335(3)
C7 C8 1.361(3)
C7 C10 1.494(3)
C8 C9 1.410(3)
C9 C11 1.500(3)
C12 C13 1.398(3)
C12 C15 1.492(3)
C13 C14 1.374(3)
C14 C16 1.504(3)
C17 C18 1.393(3)
C17 C20 1.488(3)
C18 C19 1.386(3)
C19 C21 1.491(3)
C22 Cl3 1.769(2)
C22 Cl4 1.775(3)

loop_
_geom_hbond_atom_site_label_D
_geom_hbond_atom_site_label_H
_geom_hbond_atom_site_label_A
_geom_hbond_distance_DH
_geom_hbond_distance_HA
_geom_hbond_distance_DA
_geom_hbond_angle_DHA
N1 H1 Cl2 0.63(2) 2.52(2) 3.130(2) 163(3)
N9 H4 Cl1 0.71(2) 2.52(2) 3.058(2) 134(2)
N11 H11 Cl2 0.86(3) 2.29(3) 3.149(2) 176(3)
